data_7708667
loop_
_publ_author_name
'Legendre, Christina M.'
'L\"uert, Daniel'
'Herbst-Irmer, Regine'
'Stalke, Dietmar'

_publ_section_title
;
 Benchmarking magnetic and spectroscopic properties on highly stable 3d
 metal complexes with tuneable bis(benzoxazol-2-yl)methanide ligands
;
_journal_name_full 'Dalton Transactions'
_journal_paper_doi 10.1039/D1DT03230E
_journal_year 2021
_chemical_formula_moiety 'C34 H26 Fe N4 O4, 2(C4 H8 O)'
_chemical_formula_sum 'C42 H42 Fe N4 O6'
_chemical_formula_weight 754.64
_space_group_crystal_system triclinic
_space_group_IT_number 2
_space_group_name_Hall '-P 1'
_space_group_name_H-M_alt 'P -1'
_atom_sites_solution_hydrogens geom
_audit_creation_method SHELXL-2018/3
_audit_update_record
;
2021-07-12 deposited with the CCDC.	2021-11-01 downloaded from the CCDC.
;
_cell_angle_alpha 88.59(2)
_cell_angle_beta 89.09(2)
_cell_angle_gamma 87.26(2)
_cell_formula_units_Z 2
_cell_length_a 9.930(2)
_cell_length_b 12.250(2)
_cell_length_c 14.847(3)
_cell_measurement_reflns_used 9911
_cell_measurement_temperature 100(2)
_cell_measurement_theta_max 30.7382
_cell_measurement_theta_min 2.4532
_cell_volume 1803.2(6)
_computing_cell_refinement 'SAINT V8.38A'
_computing_data_collection 'APEX2 v2012.2'
_computing_data_reduction 'SAINT V8.38A'
_computing_molecular_graphics 'XP Version 5.1'
_computing_publication_material 'XP Version 5.1'
_computing_structure_refinement 'SHELXL-2018/3 (Sheldrick, 2018)'
_computing_structure_solution 'SHELXT 2014/4 (Sheldrick, 2014)'
_diffrn_ambient_temperature 100(2)
_diffrn_measured_fraction_theta_full 1.000
_diffrn_measured_fraction_theta_max 0.988
_diffrn_measurement_device_type 'Bruker Smart APEX II Ultra'
_diffrn_measurement_method 'omega and phi scans'
_diffrn_radiation_type MoK\a
_diffrn_radiation_wavelength 0.71073
_diffrn_reflns_av_R_equivalents 0.0415
_diffrn_reflns_av_unetI/netI 0.0186
_diffrn_reflns_Laue_measured_fraction_full 1.000
_diffrn_reflns_Laue_measured_fraction_max 0.988
_diffrn_reflns_limit_h_max 14
_diffrn_reflns_limit_h_min -14
_diffrn_reflns_limit_k_max 17
_diffrn_reflns_limit_k_min -17
_diffrn_reflns_limit_l_max 21
_diffrn_reflns_limit_l_min -21
_diffrn_reflns_number 150733
_diffrn_reflns_point_group_measured_fraction_full 1.000
_diffrn_reflns_point_group_measured_fraction_max 0.988
_diffrn_reflns_theta_full 25.242
_diffrn_reflns_theta_max 30.950
_diffrn_reflns_theta_min 2.053
_diffrn_source 'BRUKER Rotating Anode'
_exptl_absorpt_coefficient_mu 0.474
_exptl_absorpt_correction_T_max 0.7461
_exptl_absorpt_correction_T_min 0.6646
_exptl_absorpt_correction_type multi-scan
_exptl_absorpt_process_details
;
 SADABS 2016/2: Krause, L., Herbst-Irmer, R., Sheldrick G.M. & Stalke D.,
 J. Appl. Cryst. 48 (2015) 3-10
;
_exptl_crystal_colour 'clear intense red-orange'
_exptl_crystal_density_diffrn 1.390
_exptl_crystal_description block
_exptl_crystal_F_000 792
_exptl_crystal_size_max 0.442
_exptl_crystal_size_mid 0.268
_exptl_crystal_size_min 0.196
_refine_diff_density_max 0.576
_refine_diff_density_min -0.359
_refine_diff_density_rms 0.069
_refine_ls_extinction_method none
_refine_ls_goodness_of_fit_ref 1.062
_refine_ls_hydrogen_treatment constr
_refine_ls_matrix_type full
_refine_ls_number_parameters 482
_refine_ls_number_reflns 11339
_refine_ls_number_restraints 0
_refine_ls_restrained_S_all 1.062
_refine_ls_R_factor_all 0.0440
_refine_ls_R_factor_gt 0.0353
_refine_ls_shift/su_max 0.001
_refine_ls_shift/su_mean 0.000
_refine_ls_structure_factor_coef Fsqd
_refine_ls_weighting_details 'w=1/[\s^2^(Fo^2^)+(0.0430P)^2^+0.9677P] where P=(Fo^2^+2Fc^2^)/3'
_refine_ls_weighting_scheme calc
_refine_ls_wR_factor_gt 0.0857
_refine_ls_wR_factor_ref 0.0929
_reflns_Friedel_coverage 0.000
_reflns_number_gt 9886
_reflns_number_total 11339
_reflns_threshold_expression 'I > 2\s(I)'
_cod_data_source_file d1dt03230e2.cif
_cod_data_source_block 2b
_cod_database_code 7708667
_shelx_shelxl_version_number 2018/3
_shelx_space_group_comment
;
The symmetry employed for this shelxl refinement is uniquely defined
by the following loop, which should always be used as a source of
symmetry information in preference to the above space-group names.
They are only intended as comments.
;
_shelx_estimated_absorpt_t_min 0.818
_shelx_estimated_absorpt_t_max 0.913

loop_
_space_group_symop_operation_xyz
'x, y, z'
'-x, -y, -z'

loop_
_atom_site_label
_atom_site_type_symbol
_atom_site_fract_x
_atom_site_fract_y
_atom_site_fract_z
_atom_site_U_iso_or_equiv
_atom_site_adp_type
_atom_site_occupancy
_atom_site_site_symmetry_order
_atom_site_calc_flag
_atom_site_refinement_flags_posn
_atom_site_refinement_flags_adp
_atom_site_refinement_flags_occupancy
_atom_site_disorder_assembly
_atom_site_disorder_group
Fe1 Fe 0.51669(2) 0.71911(2) 0.77164(2) 0.01268(5) Uani 1 1 d . . . . .
O1 O 0.71462(9) 0.41974(7) 0.84366(6) 0.01891(17) Uani 1 1 d . . . . .
O2 O 0.54737(9) 0.67709(7) 1.05215(5) 0.01863(16) Uani 1 1 d . . . . .
O3 O 0.22312(8) 0.81606(7) 0.58170(6) 0.01836(16) Uani 1 1 d . . . . .
O4 O 0.64499(9) 0.97318(7) 0.59998(6) 0.01887(17) Uani 1 1 d . . . . .
O5 O 0.87389(11) 0.78520(8) 0.38751(8) 0.0309(2) Uani 1 1 d . . . . .
O6 O 1.05353(11) 0.32994(9) 0.86560(7) 0.0316(2) Uani 1 1 d . . . . .
N1 N 0.60952(9) 0.56678(8) 0.77606(6) 0.01352(17) Uani 1 1 d . . . . .
N2 N 0.50203(10) 0.72896(8) 0.90833(6) 0.01447(17) Uani 1 1 d . . . . .
N3 N 0.34849(10) 0.74260(8) 0.69550(6) 0.01463(17) Uani 1 1 d . . . . .
N4 N 0.61710(9) 0.83925(8) 0.70513(6) 0.01393(17) Uani 1 1 d . . . . .
C1 C 0.64705(11) 0.51899(9) 0.85454(8) 0.01499(19) Uani 1 1 d . . . . .
C2 C 0.63025(12) 0.55499(10) 0.94194(8) 0.0172(2) Uani 1 1 d . . . . .
H2 H 0.667851 0.511084 0.989723 0.021 Uiso 1 1 calc R U . . .
C3 C 0.56081(11) 0.65248(9) 0.96272(7) 0.0154(2) Uani 1 1 d . . . . .
C4 C 0.34208(11) 0.81637(9) 0.62734(7) 0.0154(2) Uani 1 1 d . . . . .
C5 C 0.43599(12) 0.88983(10) 0.59713(8) 0.0181(2) Uani 1 1 d . . . . .
H5 H 0.413507 0.937351 0.547538 0.022 Uiso 1 1 calc R U . . .
C6 C 0.56129(12) 0.89691(9) 0.63617(8) 0.0155(2) Uani 1 1 d . . . . .
C7 C 0.65665(11) 0.49397(9) 0.70933(7) 0.01401(19) Uani 1 1 d . . . . .
C8 C 0.72158(12) 0.40469(10) 0.75200(8) 0.0174(2) Uani 1 1 d . . . . .
C9 C 0.78501(14) 0.31860(11) 0.70798(9) 0.0247(3) Uani 1 1 d . . . . .
H9 H 0.828260 0.258398 0.739208 0.030 Uiso 1 1 calc R U . . .
C10 C 0.78117(14) 0.32619(11) 0.61433(9) 0.0259(3) Uani 1 1 d . . . . .
H10 H 0.823829 0.269663 0.579920 0.031 Uiso 1 1 calc R U . . .
C11 C 0.71616(13) 0.41484(10) 0.56994(8) 0.0211(2) Uani 1 1 d . . . . .
H11 H 0.715728 0.416508 0.505944 0.025 Uiso 1 1 calc R U . . .
C12 C 0.65151(11) 0.50150(9) 0.61571(8) 0.0157(2) Uani 1 1 d . . . . .
C13 C 0.58528(14) 0.59802(10) 0.56769(8) 0.0213(2) Uani 1 1 d . . . . .
H13A H 0.592489 0.587959 0.502484 0.032 Uiso 1 1 calc R U . . .
H13B H 0.629994 0.664435 0.583359 0.032 Uiso 1 1 calc R U . . .
H13C H 0.489965 0.604883 0.585774 0.032 Uiso 1 1 calc R U . . .
C14 C 0.44475(11) 0.80863(9) 0.96603(8) 0.0157(2) Uani 1 1 d . . . . .
C15 C 0.47333(12) 0.77541(10) 1.05380(8) 0.0180(2) Uani 1 1 d . . . . .
C16 C 0.43025(13) 0.83165(11) 1.12903(9) 0.0234(2) Uani 1 1 d . . . . .
H16 H 0.450879 0.806455 1.188473 0.028 Uiso 1 1 calc R U . . .
C17 C 0.35440(13) 0.92795(11) 1.11152(9) 0.0254(3) Uani 1 1 d . . . . .
H17 H 0.321383 0.970489 1.160499 0.030 Uiso 1 1 calc R U . . .
C18 C 0.32576(13) 0.96345(10) 1.02374(9) 0.0228(2) Uani 1 1 d . . . . .
H18 H 0.274461 1.030221 1.014988 0.027 Uiso 1 1 calc R U . . .
C19 C 0.36906(12) 0.90531(10) 0.94801(8) 0.0181(2) Uani 1 1 d . . . . .
C20 C 0.33507(13) 0.94357(10) 0.85400(9) 0.0222(2) Uani 1 1 d . . . . .
H20A H 0.418441 0.953643 0.819214 0.033 Uiso 1 1 calc R U . . .
H20B H 0.282293 1.013162 0.856094 0.033 Uiso 1 1 calc R U . . .
H20C H 0.282251 0.888903 0.825251 0.033 Uiso 1 1 calc R U . . .
C21 C 0.22541(11) 0.68987(9) 0.69416(8) 0.0152(2) Uani 1 1 d . . . . .
C22 C 0.15020(12) 0.73566(10) 0.62354(8) 0.0176(2) Uani 1 1 d . . . . .
C23 C 0.02502(12) 0.70305(11) 0.59994(9) 0.0231(2) Uani 1 1 d . . . . .
H23 H -0.023624 0.735458 0.550776 0.028 Uiso 1 1 calc R U . . .
C24 C -0.02464(13) 0.61919(12) 0.65350(9) 0.0254(3) Uani 1 1 d . . . . .
H24 H -0.110286 0.592477 0.640506 0.031 Uiso 1 1 calc R U . . .
C25 C 0.04783(13) 0.57297(11) 0.72601(9) 0.0229(2) Uani 1 1 d . . . . .
H25 H 0.008984 0.516485 0.761244 0.027 Uiso 1 1 calc R U . . .
C26 C 0.17543(12) 0.60662(10) 0.74877(8) 0.0180(2) Uani 1 1 d . . . . .
C27 C 0.25272(13) 0.55578(11) 0.82650(9) 0.0232(2) Uani 1 1 d . . . . .
H27A H 0.339374 0.524338 0.804574 0.035 Uiso 1 1 calc R U . . .
H27B H 0.200615 0.498057 0.855027 0.035 Uiso 1 1 calc R U . . .
H27C H 0.268600 0.611785 0.870629 0.035 Uiso 1 1 calc R U . . .
C28 C 0.74609(11) 0.88014(9) 0.71433(7) 0.01437(19) Uani 1 1 d . . . . .
C29 C 0.76195(12) 0.96205(9) 0.64931(8) 0.0178(2) Uani 1 1 d . . . . .
C30 C 0.87624(14) 1.02092(10) 0.63848(10) 0.0243(2) Uani 1 1 d . . . . .
H30 H 0.884640 1.075744 0.592634 0.029 Uiso 1 1 calc R U . . .
C31 C 0.97832(13) 0.99446(11) 0.69932(10) 0.0258(3) Uani 1 1 d . . . . .
H31 H 1.059432 1.032523 0.695618 0.031 Uiso 1 1 calc R U . . .
C32 C 0.96402(13) 0.91324(11) 0.76558(9) 0.0221(2) Uani 1 1 d . . . . .
H32 H 1.035990 0.898036 0.806079 0.027 Uiso 1 1 calc R U . . .
C33 C 0.84831(11) 0.85315(9) 0.77504(8) 0.0169(2) Uani 1 1 d . . . . .
C34 C 0.83487(13) 0.76632(11) 0.84665(9) 0.0220(2) Uani 1 1 d . . . . .
H34A H 0.805373 0.699479 0.819602 0.033 Uiso 1 1 calc R U . . .
H34B H 0.768209 0.791250 0.891952 0.033 Uiso 1 1 calc R U . . .
H34C H 0.922207 0.751296 0.875364 0.033 Uiso 1 1 calc R U . . .
C35 C 0.83586(18) 0.67988(12) 0.36061(11) 0.0349(3) Uani 1 1 d . . . . .
H35A H 0.838579 0.627484 0.412466 0.042 Uiso 1 1 calc R U . . .
H35B H 0.897536 0.651423 0.312720 0.042 Uiso 1 1 calc R U . . .
C36 C 0.75468(15) 0.83511(12) 0.42553(10) 0.0305(3) Uani 1 1 d . . . . .
H36A H 0.761189 0.915459 0.426652 0.037 Uiso 1 1 calc R U . . .
H36B H 0.739731 0.807263 0.487875 0.037 Uiso 1 1 calc R U . . .
C37 C 0.64093(18) 0.80502(16) 0.36534(13) 0.0439(4) Uani 1 1 d . . . . .
H37A H 0.624444 0.861431 0.317383 0.053 Uiso 1 1 calc R U . . .
H37B H 0.556587 0.796139 0.400654 0.053 Uiso 1 1 calc R U . . .
C38 C 0.69191(18) 0.69652(14) 0.32542(11) 0.0376(3) Uani 1 1 d . . . . .
H38A H 0.691793 0.700792 0.258743 0.045 Uiso 1 1 calc R U . . .
H38B H 0.635436 0.636150 0.346265 0.045 Uiso 1 1 calc R U . . .
C39 C 1.10227(16) 0.21876(13) 0.87541(12) 0.0343(3) Uani 1 1 d . . . . .
H39A H 1.191114 0.214519 0.904953 0.041 Uiso 1 1 calc R U . . .
H39B H 1.112133 0.184613 0.815779 0.041 Uiso 1 1 calc R U . . .
C40 C 0.99770(15) 0.16040(11) 0.93381(11) 0.0295(3) Uani 1 1 d . . . . .
H40A H 1.041852 0.115308 0.982159 0.035 Uiso 1 1 calc R U . . .
H40B H 0.943565 0.113048 0.896925 0.035 Uiso 1 1 calc R U . . .
C41 C 0.90943(13) 0.25441(11) 0.97336(9) 0.0226(2) Uani 1 1 d . . . . .
H41A H 0.819354 0.259644 0.945519 0.027 Uiso 1 1 calc R U . . .
H41B H 0.898414 0.245003 1.039447 0.027 Uiso 1 1 calc R U . . .
C42 C 0.98910(14) 0.35444(11) 0.94935(9) 0.0252(3) Uani 1 1 d . . . . .
H42A H 0.928308 0.420586 0.943411 0.030 Uiso 1 1 calc R U . . .
H42B H 1.056506 0.366626 0.996036 0.030 Uiso 1 1 calc R U . . .

loop_
_atom_site_aniso_label
_atom_site_aniso_U_11
_atom_site_aniso_U_22
_atom_site_aniso_U_33
_atom_site_aniso_U_23
_atom_site_aniso_U_13
_atom_site_aniso_U_12
Fe1 0.01419(8) 0.01154(7) 0.01210(7) 0.00285(5) -0.00134(5) 0.00034(5)
O1 0.0241(4) 0.0164(4) 0.0154(4) 0.0021(3) 0.0003(3) 0.0071(3)
O2 0.0231(4) 0.0202(4) 0.0124(4) -0.0008(3) 0.0004(3) 0.0009(3)
O3 0.0163(4) 0.0221(4) 0.0164(4) 0.0029(3) -0.0041(3) 0.0012(3)
O4 0.0214(4) 0.0151(4) 0.0199(4) 0.0065(3) 0.0009(3) -0.0023(3)
O5 0.0301(5) 0.0229(5) 0.0394(6) -0.0008(4) 0.0076(4) 0.0011(4)
O6 0.0386(6) 0.0260(5) 0.0303(5) 0.0073(4) 0.0020(4) -0.0060(4)
N1 0.0150(4) 0.0131(4) 0.0123(4) 0.0012(3) -0.0001(3) -0.0001(3)
N2 0.0150(4) 0.0137(4) 0.0147(4) -0.0001(3) 0.0006(3) 0.0003(3)
N3 0.0153(4) 0.0132(4) 0.0153(4) 0.0018(3) -0.0009(3) -0.0005(3)
N4 0.0154(4) 0.0123(4) 0.0140(4) 0.0016(3) -0.0009(3) -0.0001(3)
C1 0.0155(5) 0.0129(5) 0.0162(5) 0.0027(4) 0.0000(4) 0.0016(4)
C2 0.0206(5) 0.0174(5) 0.0132(5) 0.0040(4) -0.0013(4) 0.0028(4)
C3 0.0163(5) 0.0179(5) 0.0121(4) 0.0004(4) 0.0004(4) -0.0020(4)
C4 0.0153(5) 0.0160(5) 0.0145(5) -0.0001(4) -0.0028(4) 0.0031(4)
C5 0.0202(5) 0.0166(5) 0.0169(5) 0.0057(4) -0.0026(4) 0.0021(4)
C6 0.0189(5) 0.0119(4) 0.0153(5) 0.0028(4) 0.0016(4) 0.0000(4)
C7 0.0141(4) 0.0124(4) 0.0155(5) 0.0003(4) -0.0003(4) 0.0000(4)
C8 0.0192(5) 0.0170(5) 0.0155(5) 0.0011(4) -0.0005(4) 0.0034(4)
C9 0.0306(6) 0.0201(6) 0.0222(6) -0.0002(5) -0.0015(5) 0.0107(5)
C10 0.0312(7) 0.0241(6) 0.0215(6) -0.0055(5) -0.0003(5) 0.0103(5)
C11 0.0238(6) 0.0231(6) 0.0162(5) -0.0036(4) -0.0009(4) 0.0027(4)
C12 0.0161(5) 0.0156(5) 0.0153(5) -0.0003(4) -0.0012(4) -0.0006(4)
C13 0.0298(6) 0.0195(5) 0.0140(5) 0.0015(4) -0.0026(4) 0.0030(5)
C14 0.0136(5) 0.0166(5) 0.0170(5) -0.0025(4) 0.0012(4) -0.0028(4)
C15 0.0173(5) 0.0190(5) 0.0179(5) -0.0019(4) 0.0009(4) -0.0022(4)
C16 0.0246(6) 0.0283(6) 0.0179(5) -0.0070(5) 0.0012(4) -0.0037(5)
C17 0.0235(6) 0.0271(6) 0.0261(6) -0.0130(5) 0.0036(5) -0.0025(5)
C18 0.0188(5) 0.0189(5) 0.0310(6) -0.0083(5) 0.0006(5) -0.0001(4)
C19 0.0153(5) 0.0164(5) 0.0230(5) -0.0033(4) -0.0005(4) -0.0016(4)
C20 0.0223(6) 0.0173(5) 0.0267(6) -0.0020(4) -0.0041(5) 0.0045(4)
C21 0.0136(5) 0.0159(5) 0.0159(5) -0.0019(4) -0.0007(4) 0.0014(4)
C22 0.0158(5) 0.0206(5) 0.0162(5) -0.0019(4) -0.0003(4) 0.0013(4)
C23 0.0167(5) 0.0315(7) 0.0210(6) -0.0029(5) -0.0036(4) 0.0012(5)
C24 0.0162(5) 0.0335(7) 0.0272(6) -0.0050(5) -0.0022(5) -0.0052(5)
C25 0.0190(5) 0.0242(6) 0.0259(6) -0.0021(5) 0.0019(4) -0.0053(4)
C26 0.0172(5) 0.0178(5) 0.0191(5) -0.0014(4) 0.0010(4) -0.0024(4)
C27 0.0229(6) 0.0222(6) 0.0248(6) 0.0076(5) -0.0022(5) -0.0067(5)
C28 0.0166(5) 0.0114(4) 0.0151(5) -0.0013(4) 0.0022(4) -0.0012(4)
C29 0.0202(5) 0.0136(5) 0.0195(5) 0.0011(4) 0.0018(4) -0.0014(4)
C30 0.0263(6) 0.0166(5) 0.0301(6) 0.0025(5) 0.0053(5) -0.0061(5)
C31 0.0213(6) 0.0226(6) 0.0342(7) -0.0023(5) 0.0025(5) -0.0090(5)
C32 0.0177(5) 0.0225(6) 0.0267(6) -0.0034(5) -0.0015(4) -0.0048(4)
C33 0.0160(5) 0.0163(5) 0.0185(5) -0.0024(4) -0.0003(4) -0.0019(4)
C34 0.0186(5) 0.0267(6) 0.0207(5) 0.0044(5) -0.0054(4) -0.0024(4)
C35 0.0464(9) 0.0221(6) 0.0356(8) -0.0021(6) 0.0096(7) 0.0014(6)
C36 0.0338(7) 0.0255(6) 0.0312(7) -0.0008(5) 0.0071(6) 0.0053(5)
C37 0.0365(9) 0.0482(10) 0.0463(10) -0.0015(8) -0.0053(7) 0.0069(7)
C38 0.0466(9) 0.0413(9) 0.0255(7) -0.0017(6) 0.0052(6) -0.0119(7)
C39 0.0324(7) 0.0288(7) 0.0413(8) 0.0026(6) 0.0068(6) -0.0022(6)
C40 0.0281(7) 0.0204(6) 0.0400(8) 0.0031(5) 0.0001(6) -0.0037(5)
C41 0.0195(5) 0.0230(6) 0.0254(6) 0.0054(5) -0.0044(4) -0.0022(4)
C42 0.0278(6) 0.0211(6) 0.0270(6) 0.0034(5) -0.0064(5) -0.0037(5)

loop_
_atom_type_symbol
_atom_type_description
_atom_type_scat_dispersion_real
_atom_type_scat_dispersion_imag
_atom_type_scat_source
C C 0.0033 0.0016 'International Tables Vol C Tables 4.2.6.8 and 6.1.1.4'
H H 0.0000 0.0000 'International Tables Vol C Tables 4.2.6.8 and 6.1.1.4'
Fe Fe 0.3463 0.8444 'International Tables Vol C Tables 4.2.6.8 and 6.1.1.4'
N N 0.0061 0.0033 'International Tables Vol C Tables 4.2.6.8 and 6.1.1.4'
O O 0.0106 0.0060 'International Tables Vol C Tables 4.2.6.8 and 6.1.1.4'

loop_
_geom_angle_atom_site_label_1
_geom_angle_atom_site_label_2
_geom_angle_atom_site_label_3
_geom_angle
_geom_angle_site_symmetry_1
_geom_angle_site_symmetry_3
_geom_angle_publ_flag
N3 Fe1 N2 119.87(4) . . ?
N3 Fe1 N1 118.05(4) . . ?
N2 Fe1 N1 93.73(4) . . ?
N3 Fe1 N4 93.71(4) . . ?
N2 Fe1 N4 116.70(4) . . ?
N1 Fe1 N4 116.83(4) . . ?
C1 O1 C8 105.57(9) . . ?
C3 O2 C15 105.28(9) . . ?
C4 O3 C22 105.52(9) . . ?
C6 O4 C29 105.56(9) . . ?
C36 O5 C35 104.98(12) . . ?
C42 O6 C39 104.87(11) . . ?
C1 N1 C7 105.20(9) . . ?
C1 N1 Fe1 121.15(8) . . ?
C7 N1 Fe1 133.49(7) . . ?
C3 N2 C14 105.41(9) . . ?
C3 N2 Fe1 121.40(8) . . ?
C14 N2 Fe1 133.07(8) . . ?
C4 N3 C21 105.38(9) . . ?
C4 N3 Fe1 121.66(8) . . ?
C21 N3 Fe1 132.85(8) . . ?
C6 N4 C28 105.30(9) . . ?
C6 N4 Fe1 121.48(8) . . ?
C28 N4 Fe1 133.21(8) . . ?
N1 C1 O1 112.76(10) . . ?
N1 C1 C2 130.33(10) . . ?
O1 C1 C2 116.90(10) . . ?
C1 C2 C3 122.86(10) . . ?
N2 C3 O2 112.80(10) . . ?
N2 C3 C2 130.03(10) . . ?
O2 C3 C2 117.18(10) . . ?
N3 C4 O3 112.76(10) . . ?
N3 C4 C5 130.09(11) . . ?
O3 C4 C5 117.14(10) . . ?
C6 C5 C4 122.91(10) . . ?
N4 C6 O4 112.69(10) . . ?
N4 C6 C5 130.10(10) . . ?
O4 C6 C5 117.21(10) . . ?
C8 C7 C12 120.65(10) . . ?
C8 C7 N1 108.02(10) . . ?
C12 C7 N1 131.27(10) . . ?
C9 C8 O1 127.05(11) . . ?
C9 C8 C7 124.48(11) . . ?
O1 C8 C7 108.44(10) . . ?
C8 C9 C10 115.09(12) . . ?
C9 C10 C11 121.48(12) . . ?
C10 C11 C12 122.73(11) . . ?
C7 C12 C11 115.56(11) . . ?
C7 C12 C13 121.91(10) . . ?
C11 C12 C13 122.50(11) . . ?
C15 C14 C19 120.81(11) . . ?
C15 C14 N2 107.82(10) . . ?
C19 C14 N2 131.36(11) . . ?
C16 C15 O2 126.90(12) . . ?
C16 C15 C14 124.39(12) . . ?
O2 C15 C14 108.68(10) . . ?
C15 C16 C17 115.08(12) . . ?
C16 C17 C18 121.44(12) . . ?
C17 C18 C19 122.98(12) . . ?
C14 C19 C18 115.29(12) . . ?
C14 C19 C20 122.39(11) . . ?
C18 C19 C20 122.31(11) . . ?
C22 C21 C26 120.88(11) . . ?
C22 C21 N3 107.80(10) . . ?
C26 C21 N3 131.31(11) . . ?
C23 C22 O3 126.96(11) . . ?
C23 C22 C21 124.50(12) . . ?
O3 C22 C21 108.52(10) . . ?
C22 C23 C24 114.86(12) . . ?
C23 C24 C25 121.83(12) . . ?
C24 C25 C26 122.59(12) . . ?
C21 C26 C25 115.31(11) . . ?
C21 C26 C27 122.60(11) . . ?
C25 C26 C27 122.09(11) . . ?
C29 C28 C33 120.48(11) . . ?
C29 C28 N4 108.20(10) . . ?
C33 C28 N4 131.31(10) . . ?
C30 C29 O4 127.44(11) . . ?
C30 C29 C28 124.31(12) . . ?
O4 C29 C28 108.25(10) . . ?
C29 C30 C31 115.33(12) . . ?
C30 C31 C32 121.29(12) . . ?
C31 C32 C33 122.80(12) . . ?
C28 C33 C32 115.79(11) . . ?
C28 C33 C34 122.22(10) . . ?
C32 C33 C34 121.99(11) . . ?
O5 C35 C38 105.80(13) . . ?
O5 C36 C37 105.70(13) . . ?
C36 C37 C38 103.69(14) . . ?
C37 C38 C35 103.97(13) . . ?
O6 C39 C40 106.47(12) . . ?
C39 C40 C41 103.78(11) . . ?
C42 C41 C40 102.86(11) . . ?
O6 C42 C41 104.83(11) . . ?

loop_
_geom_bond_atom_site_label_1
_geom_bond_atom_site_label_2
_geom_bond_distance
_geom_bond_site_symmetry_2
_geom_bond_publ_flag
Fe1 N3 2.0368(11) . ?
Fe1 N2 2.0385(10) . ?
Fe1 N1 2.0415(10) . ?
Fe1 N4 2.0427(10) . ?
O1 C1 1.3721(14) . ?
O1 C8 1.3780(14) . ?
O2 C3 1.3718(14) . ?
O2 C15 1.3813(15) . ?
O3 C4 1.3713(14) . ?
O3 C22 1.3798(15) . ?
O4 C6 1.3740(14) . ?
O4 C29 1.3823(15) . ?
O5 C36 1.4213(17) . ?
O5 C35 1.4296(18) . ?
O6 C42 1.4214(18) . ?
O6 C39 1.4283(19) . ?
N1 C1 1.3411(14) . ?
N1 C7 1.4089(14) . ?
N2 C3 1.3401(15) . ?
N2 C14 1.4081(15) . ?
N3 C4 1.3402(15) . ?
N3 C21 1.4100(15) . ?
N4 C6 1.3415(14) . ?
N4 C28 1.4073(14) . ?
C1 C2 1.3857(16) . ?
C2 C3 1.3890(16) . ?
C4 C5 1.3884(17) . ?
C5 C6 1.3883(17) . ?
C7 C8 1.3873(16) . ?
C7 C12 1.3923(15) . ?
C8 C9 1.3759(17) . ?
C9 C10 1.3923(19) . ?
C10 C11 1.3934(18) . ?
C11 C12 1.3990(16) . ?
C12 C13 1.4959(17) . ?
C14 C15 1.3852(17) . ?
C14 C19 1.3946(17) . ?
C15 C16 1.3782(17) . ?
C16 C17 1.390(2) . ?
C17 C18 1.393(2) . ?
C18 C19 1.3968(17) . ?
C19 C20 1.4998(18) . ?
C21 C22 1.3884(16) . ?
C21 C26 1.3924(16) . ?
C22 C23 1.3768(17) . ?
C23 C24 1.388(2) . ?
C24 C25 1.3976(19) . ?
C25 C26 1.4000(17) . ?
C26 C27 1.5019(18) . ?
C28 C29 1.3879(16) . ?
C28 C33 1.3908(16) . ?
C29 C30 1.3786(17) . ?
C30 C31 1.390(2) . ?
C31 C32 1.3924(19) . ?
C32 C33 1.3973(17) . ?
C33 C34 1.4943(17) . ?
C35 C38 1.533(3) . ?
C36 C37 1.516(2) . ?
C37 C38 1.529(3) . ?
C39 C40 1.534(2) . ?
C40 C41 1.536(2) . ?
C41 C42 1.5221(18) . ?

loop_
_geom_torsion_atom_site_label_1
_geom_torsion_atom_site_label_2
_geom_torsion_atom_site_label_3
_geom_torsion_atom_site_label_4
_geom_torsion
_geom_torsion_site_symmetry_1
_geom_torsion_site_symmetry_2
_geom_torsion_site_symmetry_3
_geom_torsion_site_symmetry_4
_geom_torsion_publ_flag
C7 N1 C1 O1 -0.40(13) . . . . ?
Fe1 N1 C1 O1 -176.48(7) . . . . ?
C7 N1 C1 C2 178.30(12) . . . . ?
Fe1 N1 C1 C2 2.22(17) . . . . ?
C8 O1 C1 N1 0.80(13) . . . . ?
C8 O1 C1 C2 -178.09(10) . . . . ?
N1 C1 C2 C3 3.1(2) . . . . ?
O1 C1 C2 C3 -178.27(11) . . . . ?
C14 N2 C3 O2 -0.69(13) . . . . ?
Fe1 N2 C3 O2 175.86(7) . . . . ?
C14 N2 C3 C2 178.89(12) . . . . ?
Fe1 N2 C3 C2 -4.56(17) . . . . ?
C15 O2 C3 N2 0.79(13) . . . . ?
C15 O2 C3 C2 -178.84(10) . . . . ?
C1 C2 C3 N2 -1.7(2) . . . . ?
C1 C2 C3 O2 177.86(11) . . . . ?
C21 N3 C4 O3 0.31(12) . . . . ?
Fe1 N3 C4 O3 177.00(7) . . . . ?
C21 N3 C4 C5 -179.16(12) . . . . ?
Fe1 N3 C4 C5 -2.47(17) . . . . ?
C22 O3 C4 N3 -0.64(12) . . . . ?
C22 O3 C4 C5 178.90(10) . . . . ?
N3 C4 C5 C6 0.8(2) . . . . ?
O3 C4 C5 C6 -178.67(11) . . . . ?
C28 N4 C6 O4 -0.32(12) . . . . ?
Fe1 N4 C6 O4 -179.53(7) . . . . ?
C28 N4 C6 C5 178.98(12) . . . . ?
Fe1 N4 C6 C5 -0.23(17) . . . . ?
C29 O4 C6 N4 0.45(13) . . . . ?
C29 O4 C6 C5 -178.95(10) . . . . ?
C4 C5 C6 N4 0.8(2) . . . . ?
C4 C5 C6 O4 -179.93(11) . . . . ?
C1 N1 C7 C8 -0.16(12) . . . . ?
Fe1 N1 C7 C8 175.22(8) . . . . ?
C1 N1 C7 C12 -177.51(12) . . . . ?
Fe1 N1 C7 C12 -2.13(19) . . . . ?
C1 O1 C8 C9 177.18(13) . . . . ?
C1 O1 C8 C7 -0.86(13) . . . . ?
C12 C7 C8 C9 0.22(19) . . . . ?
N1 C7 C8 C9 -177.46(12) . . . . ?
C12 C7 C8 O1 178.33(10) . . . . ?
N1 C7 C8 O1 0.65(13) . . . . ?
O1 C8 C9 C10 -177.43(13) . . . . ?
C7 C8 C9 C10 0.3(2) . . . . ?
C8 C9 C10 C11 -0.5(2) . . . . ?
C9 C10 C11 C12 0.3(2) . . . . ?
C8 C7 C12 C11 -0.51(16) . . . . ?
N1 C7 C12 C11 176.55(11) . . . . ?
C8 C7 C12 C13 -178.45(11) . . . . ?
N1 C7 C12 C13 -1.38(19) . . . . ?
C10 C11 C12 C7 0.29(18) . . . . ?
C10 C11 C12 C13 178.21(13) . . . . ?
C3 N2 C14 C15 0.31(12) . . . . ?
Fe1 N2 C14 C15 -175.66(8) . . . . ?
C3 N2 C14 C19 -178.52(12) . . . . ?
Fe1 N2 C14 C19 5.51(19) . . . . ?
C3 O2 C15 C16 177.77(12) . . . . ?
C3 O2 C15 C14 -0.56(12) . . . . ?
C19 C14 C15 C16 0.76(19) . . . . ?
N2 C14 C15 C16 -178.22(11) . . . . ?
C19 C14 C15 O2 179.14(10) . . . . ?
N2 C14 C15 O2 0.16(13) . . . . ?
O2 C15 C16 C17 -178.62(11) . . . . ?
C14 C15 C16 C17 -0.54(19) . . . . ?
C15 C16 C17 C18 -0.20(19) . . . . ?
C16 C17 C18 C19 0.7(2) . . . . ?
C15 C14 C19 C18 -0.20(17) . . . . ?
N2 C14 C19 C18 178.50(11) . . . . ?
C15 C14 C19 C20 -179.49(11) . . . . ?
N2 C14 C19 C20 -0.79(19) . . . . ?
C17 C18 C19 C14 -0.51(18) . . . . ?
C17 C18 C19 C20 178.78(12) . . . . ?
C4 N3 C21 C22 0.15(12) . . . . ?
Fe1 N3 C21 C22 -176.01(8) . . . . ?
C4 N3 C21 C26 -179.93(12) . . . . ?
Fe1 N3 C21 C26 3.90(19) . . . . ?
C4 O3 C22 C23 -178.19(12) . . . . ?
C4 O3 C22 C21 0.71(12) . . . . ?
C26 C21 C22 C23 -1.53(18) . . . . ?
N3 C21 C22 C23 178.39(11) . . . . ?
C26 C21 C22 O3 179.53(10) . . . . ?
N3 C21 C22 O3 -0.55(12) . . . . ?
O3 C22 C23 C24 179.46(12) . . . . ?
C21 C22 C23 C24 0.73(19) . . . . ?
C22 C23 C24 C25 0.48(19) . . . . ?
C23 C24 C25 C26 -0.9(2) . . . . ?
C22 C21 C26 C25 1.01(17) . . . . ?
N3 C21 C26 C25 -178.89(12) . . . . ?
C22 C21 C26 C27 -179.25(11) . . . . ?
N3 C21 C26 C27 0.8(2) . . . . ?
C24 C25 C26 C21 0.15(18) . . . . ?
C24 C25 C26 C27 -179.59(12) . . . . ?
C6 N4 C28 C29 0.06(12) . . . . ?
Fe1 N4 C28 C29 179.14(8) . . . . ?
C6 N4 C28 C33 178.84(12) . . . . ?
Fe1 N4 C28 C33 -2.08(18) . . . . ?
C6 O4 C29 C30 -179.92(12) . . . . ?
C6 O4 C29 C28 -0.39(12) . . . . ?
C33 C28 C29 C30 0.83(18) . . . . ?
N4 C28 C29 C30 179.76(11) . . . . ?
C33 C28 C29 O4 -178.73(10) . . . . ?
N4 C28 C29 O4 0.21(12) . . . . ?
O4 C29 C30 C31 178.40(12) . . . . ?
C28 C29 C30 C31 -1.07(19) . . . . ?
C29 C30 C31 C32 0.44(19) . . . . ?
C30 C31 C32 C33 0.4(2) . . . . ?
C29 C28 C33 C32 0.08(16) . . . . ?
N4 C28 C33 C32 -178.57(11) . . . . ?
C29 C28 C33 C34 179.37(11) . . . . ?
N4 C28 C33 C34 0.72(19) . . . . ?
C31 C32 C33 C28 -0.68(18) . . . . ?
C31 C32 C33 C34 -179.97(12) . . . . ?
C36 O5 C35 C38 37.15(15) . . . . ?
C35 O5 C36 C37 -40.54(16) . . . . ?
O5 C36 C37 C38 27.26(17) . . . . ?
C36 C37 C38 C35 -4.69(17) . . . . ?
O5 C35 C38 C37 -19.09(17) . . . . ?
C42 O6 C39 C40 35.33(16) . . . . ?
O6 C39 C40 C41 -13.78(16) . . . . ?
C39 C40 C41 C42 -11.12(14) . . . . ?
C39 O6 C42 C41 -42.87(14) . . . . ?
C40 C41 C42 O6 32.81(13) . . . . ?
